data_7244133
loop_
_publ_author_name
'Xu, Xi'
'Zhang, Yanping'
'Ying, Jun'
'Jin, Liang'
'Tian, Aixiang'
'Wang, Xiuli'

_publ_section_title
;
 Five POM-based compounds modified by mono- and bis-triazole derivatives:
 photocatalytic, electrochemical and supercapacitor properties
;
_journal_name_full CrystEngComm
_journal_paper_doi 10.1039/D1CE01596F
_journal_year 2022
_chemical_formula_moiety 'C20 H30 Co Mo8 N8 O28'
_chemical_formula_sum 'C20 H30 Co Mo8 N8 O28'
_chemical_formula_weight 1656.97
_space_group_crystal_system monoclinic
_space_group_IT_number 14
_space_group_name_Hall '-P 2ybc'
_space_group_name_H-M_alt 'P 1 21/c 1'
_atom_sites_solution_hydrogens mixed
_atom_sites_solution_primary iterative
_audit_block_doi 10.5517/ccdc.csd.cc2881yk
_audit_creation_date 2021-11-20
_audit_creation_method
;
Olex2 1.3
(compiled 2020.11.12 svn.r5f609507 for OlexSys, GUI svn.r6408)
;
_audit_update_record
;
2021-11-30 deposited with the CCDC.	2022-01-04 downloaded from the CCDC.
;
_cell_angle_alpha 90
_cell_angle_beta 94.1160(10)
_cell_angle_gamma 90
_cell_formula_units_Z 2
_cell_length_a 12.5062(5)
_cell_length_b 16.3162(7)
_cell_length_c 12.9106(6)
_cell_measurement_reflns_used 4883
_cell_measurement_temperature 296.15
_cell_measurement_theta_max 28.34
_cell_measurement_theta_min 2.50
_cell_volume 2627.7(2)
_computing_cell_refinement 'SAINT V8.18C (?, 2016)'
_computing_data_reduction 'SAINT V8.18C (?, 2016)'
_computing_molecular_graphics 'Olex2 1.3 (Dolomanov et al., 2009)'
_computing_publication_material 'Olex2 1.3 (Dolomanov et al., 2009)'
_computing_structure_refinement 'SHELXL 2018/3 (Sheldrick, 2015)'
_computing_structure_solution 'olex2.solve 1.3 (Bourhis et al., 2015)'
_diffrn_ambient_temperature 296.15
_diffrn_measured_fraction_theta_full 0.999
_diffrn_measured_fraction_theta_max 0.996
_diffrn_measurement_device_type 'Bruker APEX-II CCD'
_diffrn_measurement_method '\f and \w scans'
_diffrn_radiation_monochromator graphite
_diffrn_radiation_type MoK\a
_diffrn_radiation_wavelength 0.71073
_diffrn_reflns_av_R_equivalents 0.0389
_diffrn_reflns_av_unetI/netI 0.0458
_diffrn_reflns_Laue_measured_fraction_full 0.999
_diffrn_reflns_Laue_measured_fraction_max 0.996
_diffrn_reflns_limit_h_max 16
_diffrn_reflns_limit_h_min -16
_diffrn_reflns_limit_k_max 15
_diffrn_reflns_limit_k_min -21
_diffrn_reflns_limit_l_max 17
_diffrn_reflns_limit_l_min -14
_diffrn_reflns_number 19423
_diffrn_reflns_point_group_measured_fraction_full 0.999
_diffrn_reflns_point_group_measured_fraction_max 0.996
_diffrn_reflns_theta_full 25.242
_diffrn_reflns_theta_max 28.470
_diffrn_reflns_theta_min 1.632
_diffrn_source_current 30.0
_diffrn_source_power 1.2
_diffrn_source_voltage 40.0
_diffrn_standards_number 0
_exptl_absorpt_coefficient_mu 2.232
_exptl_absorpt_correction_T_max 0.6079
_exptl_absorpt_correction_T_min 0.5568
_exptl_absorpt_correction_type multi-scan
_exptl_absorpt_process_details
;
SADABS-2008/1 (Bruker,2008) was used for absorption correction.
wR2(int) was 0.0524 before and 0.0311 after correction.
The Ratio of minimum to maximum transmission is 0.8435.
The \l/2 correction factor is 0.0015.
;
_exptl_crystal_colour yellow
_exptl_crystal_colour_primary yellow
_exptl_crystal_density_diffrn 2.094
_exptl_crystal_description block
_exptl_crystal_F_000 1586
_refine_diff_density_max 1.893
_refine_diff_density_min -1.031
_refine_diff_density_rms 0.130
_refine_ls_extinction_method none
_refine_ls_goodness_of_fit_ref 1.038
_refine_ls_hydrogen_treatment constr
_refine_ls_matrix_type full
_refine_ls_number_parameters 296
_refine_ls_number_reflns 6613
_refine_ls_number_restraints 224
_refine_ls_restrained_S_all 15.071
_refine_ls_R_factor_all 0.0470
_refine_ls_R_factor_gt 0.0323
_refine_ls_shift/su_max 0.003
_refine_ls_shift/su_mean 0.000
_refine_ls_structure_factor_coef Fsqd
_refine_ls_weighting_details 'w=1/[\s^2^(Fo^2^)+(0.0388P)^2^+2.2322P] where P=(Fo^2^+2Fc^2^)/3'
_refine_ls_weighting_scheme calc
_refine_ls_wR_factor_gt 0.0788
_refine_ls_wR_factor_ref 0.0840
_reflns_Friedel_coverage 0.000
_reflns_number_gt 5171
_reflns_number_total 6613
_reflns_threshold_expression 'I > 2\s(I)'
_cod_data_source_file d1ce01596f2.cif
_cod_data_source_block 2_sq
_cod_database_code 7244133
_shelx_shelxl_version_number 2018/3
_shelx_space_group_comment
;
The symmetry employed for this shelxl refinement is uniquely defined
by the following loop, which should always be used as a source of
symmetry information in preference to the above space-group names.
They are only intended as comments.
;
_olex2_refinement_description
;
1. Fixed Uiso
 At 1.2 times of:
  All C(H) groups, All C(H,H) groups, All N(H,H) groups
 At 1.5 times of:
  All O(H) groups, All O(H,H) groups
2. Restrained distances
 H1-H4
 2.8 with sigma of 0.01
 O4-N2
 2.8 with sigma of 0.01
3. Uiso/Uaniso restraints and constraints
C2 \\sim C1 \\sim C3 \\sim C4 \\sim C5 \\sim C8 \\sim C6 \\sim C9 \\sim C10
\\sim C7: within 3.8A with sigma of 0.01 and sigma for terminal atoms of 0.02
within 3.8A
N2 \\sim N1 \\sim N3 \\sim N4: within 7A with sigma of 0.005 and sigma for
terminal atoms of 0.01 within 7A
Uanis(N4) \\sim Ueq: with sigma of 0.001 and sigma for terminal atoms of 0.002
4.a Riding coordinates:
 C1(H1), C10(H10a,H10b)
4.b Rotating group:
 O1W(H1Wa,H1Wb)
4.c Ternary CH refined with riding coordinates:
 O4(H4)
4.d Secondary CH2 refined with riding coordinates:
 C3(H3a,H3b)
4.e Aromatic/amide H refined with riding coordinates:
 C2(H2), C5(H5), C6(H6), C9(H9), C7(H7)
4.f X=CH2 refined with riding coordinates:
 N4(H4a,H4b)
;
_platon_squeeze_void_probe_radius 1.20
_olex2_submission_special_instructions 'No special instructions were received'

loop_
_space_group_symop_operation_xyz
'x, y, z'
'-x, y+1/2, -z+1/2'
'-x, -y, -z'
'x, -y-1/2, z-1/2'

loop_
_atom_site_label
_atom_site_type_symbol
_atom_site_fract_x
_atom_site_fract_y
_atom_site_fract_z
_atom_site_U_iso_or_equiv
_atom_site_adp_type
_atom_site_occupancy
_atom_site_site_symmetry_order
_atom_site_calc_flag
_atom_site_refinement_flags_posn
_atom_site_refinement_flags_adp
_atom_site_refinement_flags_occupancy
_atom_site_disorder_assembly
_atom_site_disorder_group
Mo3 Mo 0.08503(3) 0.48316(2) 0.61092(3) 0.01777(8) Uani 1 1 d . . . . .
Mo1 Mo 0.07989(3) 0.40977(2) 0.24406(3) 0.01892(8) Uani 1 1 d . . . . .
Mo4 Mo 0.05978(3) 0.67271(2) 0.52229(3) 0.02171(9) Uani 1 1 d . . . . .
Mo2 Mo 0.17769(3) 0.57918(2) 0.34144(3) 0.02368(9) Uani 1 1 d . . . . .
Co1 Co 0.000000 0.500000 0.000000 0.02090(17) Uani 1 2 d S . P . .
O4 O 0.0146(2) 0.60434(16) 0.6353(2) 0.0211(6) Uani 1 1 d D . . . .
H4 H 0.076022 0.621382 0.681653 0.032 Uiso 1 1 calc DR U . . .
O6 O 0.0916(2) 0.54367(16) 0.4834(2) 0.0205(6) Uani 1 1 d . . . . .
O7 O -0.0125(2) 0.46532(16) 0.7146(2) 0.0208(6) Uani 1 1 d . . . . .
O8 O 0.0980(2) 0.38482(17) 0.5618(2) 0.0248(6) Uani 1 1 d . . . . .
O11 O 0.1910(2) 0.45888(18) 0.3247(2) 0.0246(6) Uani 1 1 d . . . . .
O3 O 0.1006(2) 0.67424(18) 0.3831(2) 0.0273(7) Uani 1 1 d . . . . .
O12 O 0.0993(2) 0.45140(17) 0.1218(2) 0.0227(6) Uani 1 1 d . . . . .
O1W O 0.0547(2) 0.41083(17) -0.0972(2) 0.0283(7) Uani 1 1 d . . . . .
H1WA H 0.023135 0.415932 -0.157494 0.042 Uiso 1 1 d R U . . .
H1WB H 0.035138 0.363813 -0.076902 0.042 Uiso 1 1 d R U . . .
O2 O 0.1787(3) 0.7032(2) 0.5819(2) 0.0342(8) Uani 1 1 d . . . . .
O5 O 0.2037(2) 0.50191(19) 0.6782(2) 0.0307(7) Uani 1 1 d . . . . .
O1 O -0.0224(3) 0.75605(18) 0.5301(3) 0.0355(8) Uani 1 1 d . . . . .
O10 O 0.2042(3) 0.6101(2) 0.2201(2) 0.0388(8) Uani 1 1 d . . . . .
N2 N 0.0827(3) 0.6139(2) -0.1585(3) 0.0215(7) Uani 1 1 d D U . . .
O13 O 0.1223(2) 0.31164(19) 0.2387(2) 0.0322(7) Uani 1 1 d . . . . .
N1 N 0.1060(3) 0.5836(2) -0.0610(3) 0.0231(7) Uani 1 1 d . U . . .
N3 N 0.2368(3) 0.6620(2) -0.1028(3) 0.0259(7) Uani 1 1 d . U . . .
O9 O 0.2957(3) 0.5907(2) 0.4141(3) 0.0397(8) Uani 1 1 d . . . . .
C2 C 0.1991(3) 0.6139(3) -0.0287(4) 0.0287(9) Uani 1 1 d . U . . .
H2 H 0.234256 0.603814 0.035921 0.034 Uiso 1 1 calc R U . . .
C1 C 0.1619(3) 0.6603(3) -0.1814(3) 0.0256(9) Uani 1 1 d . U . . .
H1 H 0.191244 0.703041 -0.236531 0.031 Uiso 1 1 d DR U . . .
C3 C 0.3379(4) 0.7084(3) -0.0957(5) 0.0418(11) Uani 1 1 d . U . . .
H3A H 0.342233 0.740201 -0.032047 0.050 Uiso 1 1 calc R U . . .
H3B H 0.337339 0.746515 -0.153365 0.050 Uiso 1 1 calc R U . . .
C4 C 0.4353(4) 0.6555(3) -0.0970(5) 0.0446(11) Uani 1 1 d . U . . .
C5 C 0.5300(4) 0.6886(4) -0.0577(5) 0.0562(13) Uani 1 1 d . U . . .
H5 H 0.530560 0.740750 -0.028473 0.067 Uiso 1 1 calc R U . . .
C8 C 0.6253(4) 0.6457(4) -0.0607(5) 0.0610(14) Uani 1 1 d . U . . .
C6 C 0.4351(5) 0.5783(4) -0.1370(6) 0.0635(13) Uani 1 1 d . U . . .
H6 H 0.370824 0.554699 -0.162454 0.076 Uiso 1 1 calc R U . . .
C9 C 0.6241(5) 0.5694(4) -0.1025(6) 0.0708(15) Uani 1 1 d . U . . .
H9 H 0.688157 0.540756 -0.105342 0.085 Uiso 1 1 calc R U . . .
C10 C 0.7308(5) 0.6838(5) -0.0169(7) 0.0827(17) Uani 1 1 d . U . . .
H10A H 0.725603 0.656758 0.049416 0.099 Uiso 1 1 d R U . . .
H10B H 0.789863 0.648598 -0.033044 0.099 Uiso 1 1 d R U . . .
C7 C 0.5307(5) 0.5341(5) -0.1402(6) 0.0785(16) Uani 1 1 d . U . . .
H7 H 0.530369 0.481406 -0.167689 0.094 Uiso 1 1 calc R U . . .
N4 N 0.7433(6) 0.7586(5) -0.0581(6) 0.123(2) Uani 1 1 d . U . . .
H4A H 0.695083 0.777949 -0.102342 0.148 Uiso 1 1 calc R U . . .
H4B H 0.799442 0.787098 -0.040211 0.148 Uiso 1 1 calc R U . . .

loop_
_atom_site_aniso_label
_atom_site_aniso_U_11
_atom_site_aniso_U_22
_atom_site_aniso_U_33
_atom_site_aniso_U_23
_atom_site_aniso_U_13
_atom_site_aniso_U_12
Mo3 0.02033(17) 0.01699(17) 0.01590(17) 0.00130(12) 0.00065(13) 0.00085(13)
Mo1 0.02063(17) 0.01907(18) 0.01705(17) -0.00054(13) 0.00123(13) 0.00109(13)
Mo4 0.0314(2) 0.01448(17) 0.01943(18) 0.00039(13) 0.00271(14) -0.00355(14)
Mo2 0.02578(19) 0.0248(2) 0.02072(18) -0.00132(14) 0.00349(14) -0.00757(15)
Co1 0.0254(4) 0.0199(4) 0.0175(4) 0.0013(3) 0.0021(3) -0.0018(3)
O4 0.0249(14) 0.0194(15) 0.0190(14) -0.0005(11) 0.0021(11) 0.0009(11)
O6 0.0265(14) 0.0185(14) 0.0167(14) 0.0009(11) 0.0024(11) 0.0003(11)
O7 0.0279(14) 0.0195(15) 0.0152(14) 0.0025(10) 0.0021(11) 0.0014(11)
O8 0.0298(16) 0.0174(15) 0.0272(16) 0.0024(11) 0.0029(12) 0.0049(12)
O11 0.0216(14) 0.0267(16) 0.0252(16) -0.0028(12) 0.0003(12) 0.0017(12)
O3 0.0412(18) 0.0200(15) 0.0211(15) 0.0010(11) 0.0043(13) -0.0048(13)
O12 0.0222(14) 0.0262(16) 0.0199(15) -0.0017(11) 0.0033(11) -0.0023(12)
O1W 0.0431(18) 0.0201(16) 0.0213(16) 0.0023(11) 0.0003(13) 0.0016(13)
O2 0.0379(18) 0.0372(19) 0.0274(17) -0.0020(14) 0.0029(14) -0.0148(14)
O5 0.0236(15) 0.0375(19) 0.0300(18) -0.0041(13) -0.0058(13) 0.0001(13)
O1 0.049(2) 0.0180(16) 0.040(2) -0.0023(13) 0.0032(16) 0.0025(14)
O10 0.051(2) 0.040(2) 0.0269(18) 0.0014(14) 0.0119(15) -0.0089(16)
N2 0.0243(16) 0.0230(17) 0.0171(15) 0.0006(12) 0.0015(13) 0.0000(13)
O13 0.0393(18) 0.0258(17) 0.0316(18) -0.0009(13) 0.0040(14) 0.0062(14)
N1 0.0255(16) 0.0234(17) 0.0202(16) 0.0019(13) -0.0003(13) -0.0014(13)
N3 0.0220(15) 0.0267(17) 0.0286(17) 0.0007(14) -0.0009(13) -0.0022(13)
O9 0.0311(17) 0.047(2) 0.041(2) -0.0056(16) -0.0022(15) -0.0095(15)
C2 0.025(2) 0.030(2) 0.030(2) 0.0023(17) -0.0025(17) -0.0007(17)
C1 0.0227(19) 0.024(2) 0.030(2) 0.0012(16) 0.0040(16) -0.0057(16)
C3 0.024(2) 0.037(2) 0.064(3) 0.000(2) 0.001(2) -0.0045(18)
C4 0.027(2) 0.043(2) 0.065(3) -0.001(2) 0.010(2) 0.0005(19)
C5 0.031(2) 0.062(3) 0.076(3) -0.013(3) 0.003(2) 0.003(2)
C8 0.037(2) 0.067(3) 0.079(3) -0.004(3) 0.002(2) 0.004(2)
C6 0.041(2) 0.057(3) 0.093(3) -0.009(3) 0.007(2) 0.003(2)
C9 0.042(3) 0.069(3) 0.103(4) 0.002(3) 0.007(3) 0.012(3)
C10 0.046(3) 0.093(4) 0.108(4) -0.001(3) -0.001(3) 0.014(3)
C7 0.056(3) 0.069(3) 0.112(4) -0.008(3) 0.009(3) 0.008(3)
N4 0.117(3) 0.123(3) 0.129(3) -0.0009(19) 0.0077(19) -0.0071(19)

loop_
_atom_type_symbol
_atom_type_description
_atom_type_scat_dispersion_real
_atom_type_scat_dispersion_imag
_atom_type_scat_source
C C 0.0033 0.0016 'International Tables Vol C Tables 4.2.6.8 and 6.1.1.4'
H H 0.0000 0.0000 'International Tables Vol C Tables 4.2.6.8 and 6.1.1.4'
Co Co 0.3494 0.9721 'International Tables Vol C Tables 4.2.6.8 and 6.1.1.4'
Mo Mo -1.6832 0.6857 'International Tables Vol C Tables 4.2.6.8 and 6.1.1.4'
N N 0.0061 0.0033 'International Tables Vol C Tables 4.2.6.8 and 6.1.1.4'
O O 0.0106 0.0060 'International Tables Vol C Tables 4.2.6.8 and 6.1.1.4'

loop_
_geom_angle_atom_site_label_1
_geom_angle_atom_site_label_2
_geom_angle_atom_site_label_3
_geom_angle
_geom_angle_site_symmetry_1
_geom_angle_site_symmetry_3
_geom_angle_publ_flag
O4 Mo3 O6 82.93(9) . 3_566 ?
O6 Mo3 O4 72.75(11) . . ?
O6 Mo3 O6 76.25(11) . 3_566 ?
O7 Mo3 O4 75.64(11) . . ?
O7 Mo3 O6 138.64(12) . . ?
O7 Mo3 O6 73.99(10) . 3_566 ?
O8 Mo3 O4 158.85(12) . . ?
O8 Mo3 O6 98.63(12) . . ?
O8 Mo3 O6 76.20(11) . 3_566 ?
O8 Mo3 O7 101.42(13) . . ?
O5 Mo3 O4 96.30(13) . . ?
O5 Mo3 O6 104.87(14) . . ?
O5 Mo3 O6 178.41(12) . 3_566 ?
O5 Mo3 O7 104.47(14) . . ?
O5 Mo3 O8 104.65(14) . . ?
O4 Mo1 O7 71.21(10) 3_566 3_566 ?
O4 Mo1 N2 78.73(11) 3_566 3_565 ?
O11 Mo1 O4 94.13(12) . 3_566 ?
O11 Mo1 O7 75.98(11) . 3_566 ?
O11 Mo1 N2 162.12(12) . 3_565 ?
O12 Mo1 O4 149.28(12) . 3_566 ?
O12 Mo1 O7 86.66(11) . 3_566 ?
O12 Mo1 O11 101.02(12) . . ?
O12 Mo1 N2 78.79(12) . 3_565 ?
N2 Mo1 O7 86.18(11) 3_565 3_566 ?
O13 Mo1 O4 97.19(13) . 3_566 ?
O13 Mo1 O7 167.86(12) . 3_566 ?
O13 Mo1 O11 101.97(14) . . ?
O13 Mo1 O12 105.45(14) . . ?
O13 Mo1 N2 95.23(14) . 3_565 ?
O4 Mo4 O6 72.05(10) . . ?
O4 Mo4 O8 80.79(11) . 3_566 ?
O6 Mo4 O8 71.14(9) . 3_566 ?
O3 Mo4 O4 145.58(12) . . ?
O3 Mo4 O6 74.49(11) . . ?
O3 Mo4 O8 81.04(11) . 3_566 ?
O2 Mo4 O4 96.90(13) . . ?
O2 Mo4 O6 102.50(13) . . ?
O2 Mo4 O8 173.62(13) . 3_566 ?
O2 Mo4 O3 97.96(14) . . ?
O2 Mo4 O1 104.50(15) . . ?
O1 Mo4 O4 101.69(13) . . ?
O1 Mo4 O6 152.84(13) . . ?
O1 Mo4 O8 81.83(13) . 3_566 ?
O1 Mo4 O3 104.35(14) . . ?
O7 Mo2 O6 72.56(9) 3_566 . ?
O11 Mo2 O6 83.32(11) . . ?
O11 Mo2 O7 74.28(10) . 3_566 ?
O3 Mo2 O6 72.75(11) . . ?
O3 Mo2 O7 83.31(11) . 3_566 ?
O3 Mo2 O11 151.23(12) . . ?
O10 Mo2 O6 162.92(14) . . ?
O10 Mo2 O7 91.97(13) . 3_566 ?
O10 Mo2 O11 99.74(14) . . ?
O10 Mo2 O3 98.82(15) . . ?
O10 Mo2 O9 104.84(16) . . ?
O9 Mo2 O6 91.51(13) . . ?
O9 Mo2 O7 161.67(13) . 3_566 ?
O9 Mo2 O11 95.35(14) . . ?
O9 Mo2 O3 100.90(15) . . ?
O12 Co1 O12 180.0 . 3_565 ?
O12 Co1 N1 99.90(12) 3_565 3_565 ?
O12 Co1 N1 99.90(12) . . ?
O12 Co1 N1 80.10(12) . 3_565 ?
O12 Co1 N1 80.10(12) 3_565 . ?
O1W Co1 O12 89.15(11) 3_565 3_565 ?
O1W Co1 O12 90.85(11) 3_565 . ?
O1W Co1 O12 90.85(11) . 3_565 ?
O1W Co1 O12 89.15(11) . . ?
O1W Co1 O1W 180.00(12) . 3_565 ?
O1W Co1 N1 90.94(13) . 3_565 ?
O1W Co1 N1 90.94(13) 3_565 . ?
O1W Co1 N1 89.06(13) 3_565 3_565 ?
O1W Co1 N1 89.06(13) . . ?
N1 Co1 N1 180.00(14) 3_565 . ?
Mo3 O4 H4 92.2 . . ?
Mo1 O4 Mo3 105.59(11) 3_566 . ?
Mo1 O4 H4 92.2 3_566 . ?
Mo4 O4 Mo3 105.46(12) . . ?
Mo4 O4 Mo1 148.45(15) . 3_566 ?
Mo4 O4 H4 92.2 . . ?
Mo3 O6 Mo3 103.74(11) . 3_566 ?
Mo3 O6 Mo4 105.93(12) . . ?
Mo3 O6 Mo2 150.92(14) . . ?
Mo4 O6 Mo3 96.38(10) . 3_566 ?
Mo4 O6 Mo2 92.53(10) . . ?
Mo2 O6 Mo3 96.11(9) . 3_566 ?
Mo3 O7 Mo1 107.14(12) . 3_566 ?
Mo3 O7 Mo2 116.29(12) . 3_566 ?
Mo2 O7 Mo1 91.01(10) 3_566 3_566 ?
Mo3 O8 Mo4 115.79(13) . 3_566 ?
Mo1 O11 Mo2 115.00(14) . . ?
Mo4 O3 Mo2 115.28(15) . . ?
Mo1 O12 Co1 135.44(15) . . ?
Co1 O1W H1WA 109.5 . . ?
Co1 O1W H1WB 109.3 . . ?
H1WA O1W H1WB 104.2 . . ?
N1 N2 Mo1 120.7(2) . 3_565 ?
C1 N2 Mo1 131.2(3) . 3_565 ?
C1 N2 N1 107.8(3) . . ?
N2 N1 Co1 118.9(2) . . ?
C2 N1 Co1 134.5(3) . . ?
C2 N1 N2 106.5(3) . . ?
C2 N3 C3 126.8(4) . . ?
C1 N3 C2 105.4(3) . . ?
C1 N3 C3 127.8(4) . . ?
N1 C2 N3 110.1(4) . . ?
N1 C2 H2 124.9 . . ?
N3 C2 H2 124.9 . . ?
N2 C1 N3 110.2(4) . . ?
N2 C1 H1 145.9 . . ?
N3 C1 H1 103.6 . . ?
N3 C3 H3A 108.8 . . ?
N3 C3 H3B 108.8 . . ?
N3 C3 C4 113.6(4) . . ?
H3A C3 H3B 107.7 . . ?
C4 C3 H3A 108.8 . . ?
C4 C3 H3B 108.8 . . ?
C5 C4 C3 117.0(5) . . ?
C6 C4 C3 124.0(5) . . ?
C6 C4 C5 119.0(5) . . ?
C4 C5 H5 119.5 . . ?
C4 C5 C8 121.0(6) . . ?
C8 C5 H5 119.5 . . ?
C5 C8 C10 120.4(6) . . ?
C9 C8 C5 119.4(6) . . ?
C9 C8 C10 120.2(6) . . ?
C4 C6 H6 119.7 . . ?
C4 C6 C7 120.7(6) . . ?
C7 C6 H6 119.7 . . ?
C8 C9 H9 119.5 . . ?
C8 C9 C7 121.0(6) . . ?
C7 C9 H9 119.5 . . ?
C8 C10 H10A 91.8 . . ?
C8 C10 H10B 109.3 . . ?
H10A C10 H10B 91.2 . . ?
N4 C10 C8 110.1(7) . . ?
N4 C10 H10A 141.2 . . ?
N4 C10 H10B 109.9 . . ?
C6 C7 H7 120.5 . . ?
C9 C7 C6 119.0(7) . . ?
C9 C7 H7 120.5 . . ?
C10 N4 H4A 120.0 . . ?
C10 N4 H4B 120.0 . . ?
H4A N4 H4B 120.0 . . ?

loop_
_geom_bond_atom_site_label_1
_geom_bond_atom_site_label_2
_geom_bond_distance
_geom_bond_site_symmetry_2
_geom_bond_publ_flag
Mo3 O4 2.197(3) . ?
Mo3 O6 1.927(3) . ?
Mo3 O6 2.483(3) 3_566 ?
Mo3 O7 1.897(3) . ?
Mo3 O8 1.738(3) . ?
Mo3 O5 1.693(3) . ?
Mo1 O4 2.034(3) 3_566 ?
Mo1 O7 2.283(3) 3_566 ?
Mo1 O11 1.857(3) . ?
Mo1 O12 1.751(3) . ?
Mo1 N2 2.276(3) 3_565 ?
Mo1 O13 1.690(3) . ?
Mo4 O4 1.952(3) . ?
Mo4 O6 2.207(3) . ?
Mo4 O8 2.376(3) 3_566 ?
Mo4 O3 1.904(3) . ?
Mo4 O2 1.699(3) . ?
Mo4 O1 1.712(3) . ?
Mo2 O6 2.266(3) . ?
Mo2 O7 2.259(3) 3_566 ?
Mo2 O11 1.983(3) . ?
Mo2 O3 1.923(3) . ?
Mo2 O10 1.701(3) . ?
Mo2 O9 1.702(3) . ?
Co1 O12 2.089(3) 3_565 ?
Co1 O12 2.089(3) . ?
Co1 O1W 2.070(3) 3_565 ?
Co1 O1W 2.070(3) . ?
Co1 N1 2.095(3) 3_565 ?
Co1 N1 2.095(3) . ?
O4 H4 0.9800 . ?
O1W H1WA 0.8512 . ?
O1W H1WB 0.8524 . ?
N2 N1 1.365(4) . ?
N2 C1 1.297(5) . ?
N1 C2 1.305(5) . ?
N3 C2 1.348(5) . ?
N3 C1 1.331(5) . ?
N3 C3 1.471(5) . ?
C2 H2 0.9300 . ?
C1 H1 1.0793 . ?
C3 H3A 0.9700 . ?
C3 H3B 0.9700 . ?
C3 C4 1.493(7) . ?
C4 C5 1.367(7) . ?
C4 C6 1.361(8) . ?
C5 H5 0.9300 . ?
C5 C8 1.384(8) . ?
C8 C9 1.357(9) . ?
C8 C10 1.529(9) . ?
C6 H6 0.9300 . ?
C6 C7 1.399(8) . ?
C9 H9 0.9300 . ?
C9 C7 1.361(9) . ?
C10 H10A 0.9687 . ?
C10 H10B 0.9702 . ?
C10 N4 1.346(10) . ?
C7 H7 0.9300 . ?
N4 H4A 0.8600 . ?
N4 H4B 0.8600 . ?

loop_
_geom_torsion_atom_site_label_1
_geom_torsion_atom_site_label_2
_geom_torsion_atom_site_label_3
_geom_torsion_atom_site_label_4
_geom_torsion
_geom_torsion_site_symmetry_1
_geom_torsion_site_symmetry_2
_geom_torsion_site_symmetry_3
_geom_torsion_site_symmetry_4
_geom_torsion_publ_flag
Mo1 N2 N1 Co1 9.3(4) 3_565 . . . ?
Mo1 N2 N1 C2 -173.6(3) 3_565 . . . ?
Mo1 N2 C1 N3 173.1(3) 3_565 . . . ?
Co1 N1 C2 N3 175.7(3) . . . . ?
O4 Mo3 O7 Mo1 -4.81(11) . . . 3_566 ?
O4 Mo3 O7 Mo2 95.15(14) . . . 3_566 ?
O4 Mo3 O8 Mo4 -15.2(4) . . . 3_566 ?
O4 Mo1 O11 Mo2 -86.19(15) 3_566 . . . ?
O4 Mo1 O12 Co1 -18.7(4) 3_566 . . . ?
O6 Mo3 O7 Mo1 -45.9(2) . . . 3_566 ?
O6 Mo3 O7 Mo1 -91.44(12) 3_566 . . 3_566 ?
O6 Mo3 O7 Mo2 8.52(11) 3_566 . . 3_566 ?
O6 Mo3 O7 Mo2 54.1(2) . . . 3_566 ?
O6 Mo3 O8 Mo4 -79.11(15) . . . 3_566 ?
O6 Mo3 O8 Mo4 -5.65(12) 3_566 . . 3_566 ?
O7 Mo3 O8 Mo4 64.52(16) . . . 3_566 ?
O7 Mo1 O11 Mo2 -16.74(13) 3_566 . . . ?
O7 Mo1 O12 Co1 -61.8(2) 3_566 . . . ?
O8 Mo3 O7 Mo1 -163.32(12) . . . 3_566 ?
O8 Mo3 O7 Mo2 -63.36(16) . . . 3_566 ?
O11 Mo1 O12 Co1 -136.8(2) . . . . ?
O12 Mo1 O11 Mo2 66.96(17) . . . . ?
O5 Mo3 O7 Mo1 88.11(15) . . . 3_566 ?
O5 Mo3 O7 Mo2 -171.94(14) . . . 3_566 ?
O5 Mo3 O8 Mo4 172.96(15) . . . 3_566 ?
N2 Mo1 O11 Mo2 -20.7(5) 3_565 . . . ?
N2 Mo1 O12 Co1 24.9(2) 3_565 . . . ?
N2 N1 C2 N3 -0.7(5) . . . . ?
O13 Mo1 O11 Mo2 175.55(15) . . . . ?
O13 Mo1 O12 Co1 117.3(2) . . . . ?
N1 N2 C1 N3 -0.2(5) . . . . ?
N3 C3 C4 C5 -159.2(5) . . . . ?
N3 C3 C4 C6 22.5(8) . . . . ?
C2 N3 C1 N2 -0.2(5) . . . . ?
C2 N3 C3 C4 70.8(6) . . . . ?
C1 N2 N1 Co1 -176.5(3) . . . . ?
C1 N2 N1 C2 0.5(4) . . . . ?
C1 N3 C2 N1 0.6(5) . . . . ?
C1 N3 C3 C4 -111.3(5) . . . . ?
C3 N3 C2 N1 178.9(4) . . . . ?
C3 N3 C1 N2 -178.5(4) . . . . ?
C3 C4 C5 C8 -176.6(6) . . . . ?
C3 C4 C6 C7 176.7(6) . . . . ?
C4 C5 C8 C9 -0.6(11) . . . . ?
C4 C5 C8 C10 179.7(6) . . . . ?
C4 C6 C7 C9 0.1(12) . . . . ?
C5 C4 C6 C7 -1.5(10) . . . . ?
C5 C8 C9 C7 -0.8(12) . . . . ?
C5 C8 C10 N4 -52.2(10) . . . . ?
C8 C9 C7 C6 1.1(12) . . . . ?
C6 C4 C5 C8 1.8(10) . . . . ?
C9 C8 C10 N4 128.1(8) . . . . ?
C10 C8 C9 C7 178.9(7) . . . . ?

loop_
_platon_squeeze_void_nr
_platon_squeeze_void_average_x
_platon_squeeze_void_average_y
_platon_squeeze_void_average_z
_platon_squeeze_void_volume
_platon_squeeze_void_count_electrons
_platon_squeeze_void_content
1 0.500 0.170 0.178 618 217 ' '
